data_4517441
loop_
_publ_author_name
'Hilton, Margaret J.'
'Brackett, Christopher M.'
'Mercado, Brandon Q.'
'Blagg, Brian S. J.'
'Miller, Scott J.'

_publ_section_title
;
 Catalysis-Enabled Access to Cryptic Geldanamycin Oxides
;
_journal_name_full 'ACS Central Science'
_journal_paper_doi 10.1021/acscentsci.0c00024
_journal_year 2020
_chemical_absolute_configuration ad
_chemical_formula_moiety 'C29 H40 N2 O10'
_chemical_formula_sum 'C29 H40 N2 O10'
_chemical_formula_weight 576.63
_space_group_crystal_system orthorhombic
_space_group_IT_number 19
_space_group_name_Hall 'P 2ac 2ab'
_space_group_name_H-M_alt 'P 21 21 21'
_atom_sites_solution_hydrogens mixed
_atom_sites_solution_primary SHELXT
_atom_sites_solution_secondary difmap
_audit_creation_method SHELXL-2014/7
_cell_angle_alpha 90
_cell_angle_beta 90
_cell_angle_gamma 90
_cell_formula_units_Z 4
_cell_length_a 8.1886(2)
_cell_length_b 18.7570(3)
_cell_length_c 20.4466(4)
_cell_measurement_reflns_used 38233
_cell_measurement_temperature 93(2)
_cell_measurement_theta_max 66.6120
_cell_measurement_theta_min 3.1640
_cell_volume 3140.47(11)
_computing_cell_refinement 'CrysAlisPro 1.171.39.16b (Rigaku OD, 2015)'
_computing_data_collection 'CrysAlisPro 1.171.39.16b (Rigaku OD, 2015)'
_computing_data_reduction 'CrysAlisPro 1.171.39.16b (Rigaku OD, 2015)'
_computing_molecular_graphics 'Olex2 (Dolomanov et al., 2009)'
_computing_publication_material 'CIFTAB-2014/2 (Sheldrick, 2014)'
_computing_structure_refinement 'SHELXL-2014/7 (Sheldrick, 2014)'
_computing_structure_solution 'SHELXT-2014/5 (Sheldrick, 2014)'
_diffrn_ambient_temperature 93(2)
_diffrn_detector_area_resol_mean 22.2
_diffrn_measured_fraction_theta_full 0.995
_diffrn_measured_fraction_theta_max 0.995
_diffrn_measurement_device_type 'Rigaku Saturn 944+ CCD'
_diffrn_measurement_method \w
_diffrn_radiation_type CuK\a
_diffrn_radiation_wavelength 1.54184
_diffrn_reflns_av_R_equivalents 0.0932
_diffrn_reflns_av_unetI/netI 0.0244
_diffrn_reflns_Laue_measured_fraction_full 0.995
_diffrn_reflns_Laue_measured_fraction_max 0.995
_diffrn_reflns_limit_h_max 9
_diffrn_reflns_limit_h_min -9
_diffrn_reflns_limit_k_max 20
_diffrn_reflns_limit_k_min -21
_diffrn_reflns_limit_l_max 24
_diffrn_reflns_limit_l_min -24
_diffrn_reflns_number 111707
_diffrn_reflns_point_group_measured_fraction_full 0.995
_diffrn_reflns_point_group_measured_fraction_max 0.995
_diffrn_reflns_theta_full 66.572
_diffrn_reflns_theta_max 66.572
_diffrn_reflns_theta_min 3.197
_diffrn_source 'microfocus rotating anode'
_exptl_absorpt_coefficient_mu 0.767
_exptl_absorpt_correction_T_max 1.00000
_exptl_absorpt_correction_T_min 0.46080
_exptl_absorpt_correction_type multi-scan
_exptl_absorpt_process_details
; 
CrysAlisPro 1.171.39.16b (Rigaku Oxford Diffraction, 2015) 
Empirical absorption correction using spherical harmonics, 
 implemented in SCALE3 ABSPACK scaling algorithm. 
;
_exptl_crystal_colour Colorless
_exptl_crystal_density_diffrn 1.220
_exptl_crystal_description Plate
_exptl_crystal_F_000 1232
_exptl_crystal_size_max 0.200
_exptl_crystal_size_mid 0.200
_exptl_crystal_size_min 0.050
_refine_diff_density_max 0.168
_refine_diff_density_min -0.196
_refine_diff_density_rms 0.038
_refine_ls_abs_structure_details
; 
 Flack x determined using 2030 quotients [(I+)-(I-)]/[(I+)+(I-)] 
 (Parsons, Flack and Wagner, Acta Cryst. B69 (2013) 249-259). 
;
_refine_ls_abs_structure_Flack -0.03(6)
_refine_ls_extinction_method none
_refine_ls_goodness_of_fit_ref 1.037
_refine_ls_hydrogen_treatment mixed
_refine_ls_matrix_type full
_refine_ls_number_parameters 393
_refine_ls_number_reflns 5520
_refine_ls_number_restraints 0
_refine_ls_restrained_S_all 1.037
_refine_ls_R_factor_all 0.0410
_refine_ls_R_factor_gt 0.0365
_refine_ls_shift/su_max 0.000
_refine_ls_shift/su_mean 0.000
_refine_ls_structure_factor_coef Fsqd
_refine_ls_weighting_details 'w=1/[\s^2^(Fo^2^)+(0.0620P)^2^+0.2817P] where P=(Fo^2^+2Fc^2^)/3'
_refine_ls_weighting_scheme calc
_refine_ls_wR_factor_gt 0.0941
_refine_ls_wR_factor_ref 0.0968
_reflns_Friedel_coverage 0.761
_reflns_Friedel_fraction_full 0.995
_reflns_Friedel_fraction_max 0.995
_reflns_number_gt 5039
_reflns_number_total 5520
_reflns_threshold_expression 'I > 2\s(I)'
_cod_data_source_file oc0c00024_si_005.cif
_cod_data_source_block 007b-19137
_cod_database_code 4517441
_shelx_shelxl_version_number 2014/7
_shelx_space_group_comment
; 
The symmetry employed for this shelxl refinement is uniquely defined 
by the following loop, which should always be used as a source of 
symmetry information in preference to the above space-group names. 
They are only intended as comments. 
;
_shelx_estimated_absorpt_t_min 0.862
_shelx_estimated_absorpt_t_max 0.963

loop_
_space_group_symop_operation_xyz
'x, y, z'
'-x+1/2, -y, z+1/2'
'-x, y+1/2, -z+1/2'
'x+1/2, -y+1/2, -z'

loop_
_atom_site_label
_atom_site_type_symbol
_atom_site_fract_x
_atom_site_fract_y
_atom_site_fract_z
_atom_site_U_iso_or_equiv
_atom_site_adp_type
_atom_site_occupancy
_atom_site_site_symmetry_order
_atom_site_calc_flag
_atom_site_refinement_flags_posn
_atom_site_refinement_flags_adp
_atom_site_refinement_flags_occupancy
_atom_site_disorder_assembly
_atom_site_disorder_group
O1 O 0.0625(2) 0.84082(10) 0.39354(10) 0.0435(5) Uani 1 1 d . . . . .
O2 O 0.5189(3) 0.65001(10) 0.38668(9) 0.0378(4) Uani 1 1 d . . . . .
H2 H 0.619(5) 0.677(2) 0.3834(18) 0.064(11) Uiso 1 1 d . . . . .
O3 O 0.5140(2) 0.61251(9) 0.21204(8) 0.0362(4) Uani 1 1 d . . . . .
O4 O 0.1202(2) 0.66322(9) 0.40661(9) 0.0389(4) Uani 1 1 d . . . . .
O5 O 0.2858(3) 0.89546(10) 0.33762(10) 0.0467(5) Uani 1 1 d . . . . .
O6 O 0.3984(3) 0.91334(11) 0.46429(11) 0.0492(5) Uani 1 1 d . . . . .
O7 O 0.2452(3) 0.73612(9) 0.62805(9) 0.0398(4) Uani 1 1 d . . . . .
O8 O 0.2421(2) 0.40729(9) 0.44563(9) 0.0371(4) Uani 1 1 d . . . . .
O9 O 0.5162(2) 0.33623(8) 0.47678(9) 0.0324(4) Uani 1 1 d . . . . .
O10 O 0.7855(2) 0.33002(10) 0.50193(10) 0.0416(5) Uani 1 1 d . . . . .
N1 N 0.1972(3) 0.68553(12) 0.52857(11) 0.0361(5) Uani 1 1 d . . . . .
H1 H 0.163(4) 0.6464(19) 0.5073(17) 0.054(10) Uiso 1 1 d . . . . .
N2 N 0.6197(3) 0.23200(12) 0.50514(13) 0.0399(6) Uani 1 1 d . . . . .
H2A H 0.514(5) 0.2145(18) 0.4996(16) 0.047(9) Uiso 1 1 d . . . . .
H2B H 0.702(5) 0.206(2) 0.5202(19) 0.066(11) Uiso 1 1 d . . . . .
C1 C 0.5719(3) 0.43582(13) 0.39992(12) 0.0307(5) Uani 1 1 d . . . . .
C2 C 0.6117(3) 0.50414(14) 0.39180(13) 0.0351(6) Uani 1 1 d . . . . .
H2C H 0.6267 0.5305 0.4310 0.042 Uiso 1 1 calc R U . . .
C3 C 0.6365(3) 0.54562(13) 0.32953(13) 0.0339(6) Uani 1 1 d . . . . .
H3 H 0.6118 0.5134 0.2919 0.041 Uiso 1 1 calc R U . . .
C4 C 0.5125(3) 0.60823(13) 0.32820(13) 0.0329(6) Uani 1 1 d . . . . .
H4 H 0.4009 0.5867 0.3260 0.039 Uiso 1 1 calc R U . . .
C5 C 0.5299(3) 0.65763(13) 0.26842(13) 0.0331(6) Uani 1 1 d . . . . .
H5 H 0.6432 0.6775 0.2686 0.040 Uiso 1 1 calc R U . . .
C6 C 0.4099(3) 0.72037(13) 0.26923(14) 0.0347(6) Uani 1 1 d . . . . .
H6A H 0.4316 0.7489 0.3090 0.042 Uiso 1 1 calc R U . . .
H6B H 0.4342 0.7511 0.2311 0.042 Uiso 1 1 calc R U . . .
C7 C 0.2279(4) 0.70231(13) 0.26787(12) 0.0347(6) Uani 1 1 d . . . . .
H7 H 0.2109 0.6578 0.2938 0.042 Uiso 1 1 calc R U . . .
C8 C 0.1234(4) 0.76167(14) 0.29846(13) 0.0378(6) Uani 1 1 d . . . . .
H8A H 0.1346 0.8049 0.2710 0.045 Uiso 1 1 calc R U . . .
H8B H 0.0075 0.7467 0.2964 0.045 Uiso 1 1 calc R U . . .
C9 C 0.1616(3) 0.78189(14) 0.36814(13) 0.0352(6) Uani 1 1 d . . . . .
C10 C 0.1667(3) 0.72376(14) 0.41839(13) 0.0353(6) Uani 1 1 d . . . . .
C11 C 0.2213(3) 0.74215(13) 0.48664(12) 0.0342(6) Uani 1 1 d . . . . .
C12 C 0.2898(4) 0.80530(14) 0.50160(13) 0.0368(6) Uani 1 1 d . . . . .
H12 H 0.3226 0.8141 0.5454 0.044 Uiso 1 1 calc R U . . .
C13 C 0.3149(3) 0.86045(14) 0.45263(15) 0.0394(7) Uani 1 1 d . . . . .
C14 C 0.2342(4) 0.85124(14) 0.38632(13) 0.0383(6) Uani 1 1 d . . . . .
C15 C 0.2247(4) 0.68227(13) 0.59492(13) 0.0359(6) Uani 1 1 d . . . . .
C16 C 0.2249(4) 0.60924(14) 0.62382(13) 0.0369(6) Uani 1 1 d . . . . .
C17 C 0.2636(4) 0.55426(14) 0.58455(14) 0.0391(6) Uani 1 1 d . . . . .
H17 H 0.2875 0.5661 0.5404 0.047 Uiso 1 1 calc R U . . .
C18 C 0.2735(4) 0.47947(14) 0.60091(14) 0.0421(7) Uani 1 1 d . . . . .
H18 H 0.2486 0.4654 0.6444 0.051 Uiso 1 1 calc R U . . .
C19 C 0.3159(4) 0.42922(14) 0.55798(14) 0.0421(7) Uani 1 1 d . . . . .
H19 H 0.3195 0.3815 0.5735 0.050 Uiso 1 1 calc R U . . .
C20 C 0.3586(4) 0.44110(13) 0.48736(13) 0.0347(6) Uani 1 1 d . . . . .
H20 H 0.3559 0.4935 0.4785 0.042 Uiso 1 1 calc R U . . .
C21 C 0.5279(3) 0.41293(12) 0.46895(13) 0.0322(6) Uani 1 1 d . . . . .
H21 H 0.6107 0.4322 0.5003 0.039 Uiso 1 1 calc R U . . .
C22 C 0.5570(4) 0.38134(14) 0.34700(14) 0.0430(7) Uani 1 1 d . . . . .
H22A H 0.6275 0.3406 0.3571 0.065 Uiso 1 1 calc R U . . .
H22B H 0.5905 0.4024 0.3052 0.065 Uiso 1 1 calc R U . . .
H22C H 0.4434 0.3653 0.3439 0.065 Uiso 1 1 calc R U . . .
C23 C 0.8153(4) 0.57023(15) 0.32347(15) 0.0408(6) Uani 1 1 d . . . . .
H23A H 0.8420 0.6020 0.3600 0.061 Uiso 1 1 calc R U . . .
H23B H 0.8301 0.5957 0.2821 0.061 Uiso 1 1 calc R U . . .
H23C H 0.8876 0.5286 0.3245 0.061 Uiso 1 1 calc R U . . .
C24 C 0.5809(4) 0.64337(16) 0.15424(14) 0.0454(7) Uani 1 1 d . . . . .
H24A H 0.5735 0.6091 0.1182 0.068 Uiso 1 1 calc R U . . .
H24B H 0.6956 0.6557 0.1618 0.068 Uiso 1 1 calc R U . . .
H24C H 0.5196 0.6865 0.1430 0.068 Uiso 1 1 calc R U . . .
C25 C 0.1653(4) 0.68924(17) 0.19869(14) 0.0462(7) Uani 1 1 d . . . . .
H25A H 0.1769 0.7329 0.1728 0.069 Uiso 1 1 calc R U . . .
H25B H 0.0499 0.6755 0.2004 0.069 Uiso 1 1 calc R U . . .
H25C H 0.2288 0.6509 0.1783 0.069 Uiso 1 1 calc R U . . .
C26 C 0.2226(5) 0.96744(15) 0.34300(17) 0.0555(8) Uani 1 1 d . . . . .
H26A H 0.2838 0.9990 0.3137 0.083 Uiso 1 1 calc R U . . .
H26B H 0.2344 0.9841 0.3882 0.083 Uiso 1 1 calc R U . . .
H26C H 0.1069 0.9679 0.3308 0.083 Uiso 1 1 calc R U . . .
C27 C 0.1959(4) 0.60536(15) 0.69604(14) 0.0462(7) Uani 1 1 d . . . . .
H27A H 0.2820 0.6316 0.7190 0.069 Uiso 1 1 calc R U . . .
H27B H 0.1971 0.5554 0.7101 0.069 Uiso 1 1 calc R U . . .
H27C H 0.0895 0.6265 0.7063 0.069 Uiso 1 1 calc R U . . .
C28 C 0.0917(4) 0.44570(17) 0.44204(19) 0.0533(8) Uani 1 1 d . . . . .
H28A H 0.0161 0.4206 0.4129 0.080 Uiso 1 1 calc R U . . .
H28B H 0.1123 0.4937 0.4250 0.080 Uiso 1 1 calc R U . . .
H28C H 0.0435 0.4491 0.4858 0.080 Uiso 1 1 calc R U . . .
C29 C 0.6534(3) 0.30077(13) 0.49570(13) 0.0322(6) Uani 1 1 d . . . . .

loop_
_atom_site_aniso_label
_atom_site_aniso_U_11
_atom_site_aniso_U_22
_atom_site_aniso_U_33
_atom_site_aniso_U_23
_atom_site_aniso_U_13
_atom_site_aniso_U_12
O1 0.0448(11) 0.0323(10) 0.0535(12) -0.0030(9) 0.0062(9) 0.0034(8)
O2 0.0497(12) 0.0275(10) 0.0360(10) -0.0014(7) 0.0035(9) -0.0013(9)
O3 0.0494(11) 0.0273(9) 0.0320(9) -0.0005(7) 0.0027(8) 0.0008(8)
O4 0.0495(11) 0.0270(10) 0.0403(10) -0.0033(8) 0.0027(9) -0.0054(8)
O5 0.0639(13) 0.0288(10) 0.0475(11) 0.0034(8) 0.0135(10) -0.0019(9)
O6 0.0540(13) 0.0333(11) 0.0602(13) -0.0017(9) 0.0003(10) -0.0092(9)
O7 0.0516(12) 0.0261(9) 0.0416(10) -0.0052(7) -0.0009(9) 0.0041(9)
O8 0.0385(10) 0.0237(9) 0.0491(10) 0.0042(7) 0.0018(9) 0.0040(8)
O9 0.0387(10) 0.0151(8) 0.0433(10) 0.0026(7) -0.0023(8) -0.0004(7)
O10 0.0399(11) 0.0260(9) 0.0590(12) 0.0027(8) -0.0072(9) -0.0016(8)
N1 0.0504(14) 0.0211(11) 0.0370(11) -0.0031(9) -0.0008(10) -0.0006(10)
N2 0.0399(15) 0.0215(12) 0.0585(15) 0.0040(10) -0.0046(11) 0.0038(10)
C1 0.0333(13) 0.0232(13) 0.0357(13) -0.0017(10) -0.0009(10) 0.0027(10)
C2 0.0432(15) 0.0254(13) 0.0367(13) -0.0005(10) -0.0038(12) -0.0013(11)
C3 0.0417(15) 0.0235(12) 0.0366(13) -0.0008(10) -0.0014(12) -0.0039(11)
C4 0.0406(15) 0.0244(13) 0.0335(13) 0.0009(10) 0.0000(11) -0.0043(11)
C5 0.0405(15) 0.0245(13) 0.0343(13) -0.0006(10) 0.0004(11) -0.0017(11)
C6 0.0470(16) 0.0222(12) 0.0349(13) 0.0012(10) 0.0009(12) -0.0014(11)
C7 0.0435(15) 0.0236(12) 0.0370(13) -0.0012(10) 0.0002(12) 0.0006(11)
C8 0.0449(16) 0.0300(14) 0.0385(14) 0.0009(11) -0.0004(12) 0.0045(12)
C9 0.0407(15) 0.0253(13) 0.0396(14) -0.0018(10) 0.0036(11) 0.0037(11)
C10 0.0379(14) 0.0292(14) 0.0389(14) -0.0030(11) 0.0046(11) 0.0006(11)
C11 0.0406(15) 0.0255(13) 0.0364(14) -0.0025(10) 0.0026(12) 0.0009(11)
C12 0.0452(16) 0.0284(13) 0.0368(13) -0.0037(11) 0.0010(12) 0.0000(12)
C13 0.0404(16) 0.0267(14) 0.0510(16) -0.0039(11) 0.0064(12) -0.0032(12)
C14 0.0437(16) 0.0269(14) 0.0443(15) 0.0003(11) 0.0089(13) 0.0003(11)
C15 0.0404(14) 0.0256(13) 0.0416(14) -0.0038(11) 0.0030(12) 0.0034(11)
C16 0.0428(15) 0.0264(14) 0.0416(14) -0.0011(11) 0.0031(12) 0.0018(12)
C17 0.0490(17) 0.0279(14) 0.0404(14) 0.0008(11) 0.0050(12) 0.0017(12)
C18 0.0572(18) 0.0286(14) 0.0405(14) 0.0024(11) 0.0085(13) 0.0032(13)
C19 0.0624(19) 0.0217(13) 0.0421(14) 0.0049(11) 0.0087(13) 0.0036(12)
C20 0.0480(16) 0.0162(11) 0.0399(14) 0.0019(10) 0.0075(12) 0.0020(11)
C21 0.0444(15) 0.0144(11) 0.0377(13) 0.0005(10) -0.0025(12) -0.0015(10)
C22 0.065(2) 0.0248(13) 0.0390(14) -0.0042(11) 0.0017(13) -0.0042(13)
C23 0.0430(16) 0.0310(14) 0.0484(16) 0.0027(12) 0.0028(12) 0.0001(12)
C24 0.0586(19) 0.0418(16) 0.0358(15) 0.0027(12) 0.0051(13) 0.0030(14)
C25 0.0535(18) 0.0439(17) 0.0413(15) -0.0092(13) -0.0047(14) 0.0042(14)
C26 0.080(2) 0.0257(15) 0.0608(19) 0.0058(13) 0.0113(18) 0.0015(15)
C27 0.066(2) 0.0308(15) 0.0415(15) 0.0010(11) 0.0054(14) 0.0083(14)
C28 0.0446(18) 0.0401(17) 0.075(2) 0.0093(16) 0.0013(16) 0.0140(14)
C29 0.0381(15) 0.0228(12) 0.0358(13) 0.0000(10) -0.0013(11) 0.0042(11)

loop_
_atom_type_symbol
_atom_type_description
_atom_type_scat_dispersion_real
_atom_type_scat_dispersion_imag
_atom_type_scat_source
C C 0.0181 0.0091 'International Tables Vol C Tables 4.2.6.8 and 6.1.1.4'
H H 0.0000 0.0000 'International Tables Vol C Tables 4.2.6.8 and 6.1.1.4'
N N 0.0311 0.0180 'International Tables Vol C Tables 4.2.6.8 and 6.1.1.4'
O O 0.0492 0.0322 'International Tables Vol C Tables 4.2.6.8 and 6.1.1.4'

loop_
_geom_angle_atom_site_label_1
_geom_angle_atom_site_label_2
_geom_angle_atom_site_label_3
_geom_angle
_geom_angle_site_symmetry_1
_geom_angle_site_symmetry_3
_geom_angle_publ_flag
C14 O1 C9 61.41(17) . . ?
C4 O2 H2 105(2) . . ?
C24 O3 C5 113.0(2) . . ?
C14 O5 C26 113.6(2) . . ?
C20 O8 C28 112.5(2) . . ?
C29 O9 C21 117.5(2) . . ?
C15 N1 C11 128.6(2) . . ?
C15 N1 H1 119(2) . . ?
C11 N1 H1 112(2) . . ?
C29 N2 H2A 121(2) . . ?
C29 N2 H2B 116(3) . . ?
H2A N2 H2B 123(3) . . ?
C2 C1 C22 126.0(2) . . ?
C2 C1 C21 116.5(2) . . ?
C22 C1 C21 117.4(2) . . ?
C1 C2 C3 129.4(2) . . ?
C1 C2 H2C 115.3 . . ?
C3 C2 H2C 115.3 . . ?
C2 C3 C23 110.5(2) . . ?
C2 C3 C4 108.5(2) . . ?
C23 C3 C4 113.2(2) . . ?
C2 C3 H3 108.2 . . ?
C23 C3 H3 108.2 . . ?
C4 C3 H3 108.2 . . ?
O2 C4 C5 109.29(19) . . ?
O2 C4 C3 112.1(2) . . ?
C5 C4 C3 114.1(2) . . ?
O2 C4 H4 107.0 . . ?
C5 C4 H4 107.0 . . ?
C3 C4 H4 107.0 . . ?
O3 C5 C6 113.8(2) . . ?
O3 C5 C4 105.91(19) . . ?
C6 C5 C4 113.2(2) . . ?
O3 C5 H5 107.9 . . ?
C6 C5 H5 107.9 . . ?
C4 C5 H5 107.9 . . ?
C7 C6 C5 117.0(2) . . ?
C7 C6 H6A 108.0 . . ?
C5 C6 H6A 108.0 . . ?
C7 C6 H6B 108.0 . . ?
C5 C6 H6B 108.0 . . ?
H6A C6 H6B 107.3 . . ?
C25 C7 C6 112.4(2) . . ?
C25 C7 C8 107.9(2) . . ?
C6 C7 C8 112.0(2) . . ?
C25 C7 H7 108.1 . . ?
C6 C7 H7 108.1 . . ?
C8 C7 H7 108.1 . . ?
C9 C8 C7 116.8(2) . . ?
C9 C8 H8A 108.1 . . ?
C7 C8 H8A 108.1 . . ?
C9 C8 H8B 108.1 . . ?
C7 C8 H8B 108.1 . . ?
H8A C8 H8B 107.3 . . ?
O1 C9 C14 58.00(17) . . ?
O1 C9 C10 108.7(2) . . ?
C14 C9 C10 117.2(2) . . ?
O1 C9 C8 114.2(2) . . ?
C14 C9 C8 122.9(2) . . ?
C10 C9 C8 118.1(2) . . ?
O4 C10 C9 122.2(2) . . ?
O4 C10 C11 119.2(2) . . ?
C9 C10 C11 118.5(2) . . ?
C12 C11 N1 126.6(2) . . ?
C12 C11 C10 122.4(2) . . ?
N1 C11 C10 110.9(2) . . ?
C11 C12 C13 121.9(2) . . ?
C11 C12 H12 119.0 . . ?
C13 C12 H12 119.0 . . ?
O6 C13 C12 121.3(3) . . ?
O6 C13 C14 120.5(3) . . ?
C12 C13 C14 118.2(2) . . ?
O5 C14 O1 117.6(2) . . ?
O5 C14 C9 118.5(2) . . ?
O1 C14 C9 60.59(17) . . ?
O5 C14 C13 116.6(2) . . ?
O1 C14 C13 110.6(2) . . ?
C9 C14 C13 120.0(2) . . ?
O7 C15 N1 122.0(2) . . ?
O7 C15 C16 122.5(2) . . ?
N1 C15 C16 115.5(2) . . ?
C17 C16 C15 117.9(2) . . ?
C17 C16 C27 126.1(2) . . ?
C15 C16 C27 115.8(2) . . ?
C16 C17 C18 128.3(3) . . ?
C16 C17 H17 115.8 . . ?
C18 C17 H17 115.8 . . ?
C19 C18 C17 123.3(3) . . ?
C19 C18 H18 118.4 . . ?
C17 C18 H18 118.4 . . ?
C18 C19 C20 126.0(2) . . ?
C18 C19 H19 117.0 . . ?
C20 C19 H19 117.0 . . ?
O8 C20 C19 110.7(2) . . ?
O8 C20 C21 107.7(2) . . ?
C19 C20 C21 113.3(2) . . ?
O8 C20 H20 108.3 . . ?
C19 C20 H20 108.3 . . ?
C21 C20 H20 108.3 . . ?
O9 C21 C1 113.5(2) . . ?
O9 C21 C20 104.8(2) . . ?
C1 C21 C20 110.2(2) . . ?
O9 C21 H21 109.4 . . ?
C1 C21 H21 109.4 . . ?
C20 C21 H21 109.4 . . ?
C1 C22 H22A 109.5 . . ?
C1 C22 H22B 109.5 . . ?
H22A C22 H22B 109.5 . . ?
C1 C22 H22C 109.5 . . ?
H22A C22 H22C 109.5 . . ?
H22B C22 H22C 109.5 . . ?
C3 C23 H23A 109.5 . . ?
C3 C23 H23B 109.5 . . ?
H23A C23 H23B 109.5 . . ?
C3 C23 H23C 109.5 . . ?
H23A C23 H23C 109.5 . . ?
H23B C23 H23C 109.5 . . ?
O3 C24 H24A 109.5 . . ?
O3 C24 H24B 109.5 . . ?
H24A C24 H24B 109.5 . . ?
O3 C24 H24C 109.5 . . ?
H24A C24 H24C 109.5 . . ?
H24B C24 H24C 109.5 . . ?
C7 C25 H25A 109.5 . . ?
C7 C25 H25B 109.5 . . ?
H25A C25 H25B 109.5 . . ?
C7 C25 H25C 109.5 . . ?
H25A C25 H25C 109.5 . . ?
H25B C25 H25C 109.5 . . ?
O5 C26 H26A 109.5 . . ?
O5 C26 H26B 109.5 . . ?
H26A C26 H26B 109.5 . . ?
O5 C26 H26C 109.5 . . ?
H26A C26 H26C 109.5 . . ?
H26B C26 H26C 109.5 . . ?
C16 C27 H27A 109.5 . . ?
C16 C27 H27B 109.5 . . ?
H27A C27 H27B 109.5 . . ?
C16 C27 H27C 109.5 . . ?
H27A C27 H27C 109.5 . . ?
H27B C27 H27C 109.5 . . ?
O8 C28 H28A 109.5 . . ?
O8 C28 H28B 109.5 . . ?
H28A C28 H28B 109.5 . . ?
O8 C28 H28C 109.5 . . ?
H28A C28 H28C 109.5 . . ?
H28B C28 H28C 109.5 . . ?
O10 C29 N2 127.2(3) . . ?
O10 C29 O9 122.8(2) . . ?
N2 C29 O9 110.1(2) . . ?

loop_
_geom_bond_atom_site_label_1
_geom_bond_atom_site_label_2
_geom_bond_distance
_geom_bond_site_symmetry_2
_geom_bond_publ_flag
O1 C14 1.427(4) . ?
O1 C9 1.466(3) . ?
O2 C4 1.431(3) . ?
O2 H2 0.96(4) . ?
O3 C24 1.425(3) . ?
O3 C5 1.436(3) . ?
O4 C10 1.222(3) . ?
O5 C14 1.363(3) . ?
O5 C26 1.450(3) . ?
O6 C13 1.228(3) . ?
O7 C15 1.228(3) . ?
O8 C20 1.428(3) . ?
O8 C28 1.429(3) . ?
O9 C29 1.362(3) . ?
O9 C21 1.451(3) . ?
O10 C29 1.220(3) . ?
N1 C15 1.377(4) . ?
N1 C11 1.379(3) . ?
N1 H1 0.90(4) . ?
N2 C29 1.333(4) . ?
N2 H2A 0.93(4) . ?
N2 H2B 0.89(4) . ?
C1 C2 1.333(4) . ?
C1 C22 1.493(4) . ?
C1 C21 1.519(4) . ?
C2 C3 1.506(4) . ?
C2 H2C 0.9500 . ?
C3 C23 1.540(4) . ?
C3 C4 1.553(4) . ?
C3 H3 1.0000 . ?
C4 C5 1.540(4) . ?
C4 H4 1.0000 . ?
C5 C6 1.533(4) . ?
C5 H5 1.0000 . ?
C6 C7 1.529(4) . ?
C6 H6A 0.9900 . ?
C6 H6B 0.9900 . ?
C7 C25 1.524(4) . ?
C7 C8 1.538(4) . ?
C7 H7 1.0000 . ?
C8 C9 1.507(4) . ?
C8 H8A 0.9900 . ?
C8 H8B 0.9900 . ?
C9 C14 1.478(4) . ?
C9 C10 1.499(4) . ?
C10 C11 1.505(4) . ?
C11 C12 1.346(4) . ?
C12 C13 1.454(4) . ?
C12 H12 0.9500 . ?
C13 C14 1.518(4) . ?
C15 C16 1.492(4) . ?
C16 C17 1.345(4) . ?
C16 C27 1.497(4) . ?
C17 C18 1.444(4) . ?
C17 H17 0.9500 . ?
C18 C19 1.334(4) . ?
C18 H18 0.9500 . ?
C19 C20 1.502(4) . ?
C19 H19 0.9500 . ?
C20 C21 1.531(4) . ?
C20 H20 1.0000 . ?
C21 H21 1.0000 . ?
C22 H22A 0.9800 . ?
C22 H22B 0.9800 . ?
C22 H22C 0.9800 . ?
C23 H23A 0.9800 . ?
C23 H23B 0.9800 . ?
C23 H23C 0.9800 . ?
C24 H24A 0.9800 . ?
C24 H24B 0.9800 . ?
C24 H24C 0.9800 . ?
C25 H25A 0.9800 . ?
C25 H25B 0.9800 . ?
C25 H25C 0.9800 . ?
C26 H26A 0.9800 . ?
C26 H26B 0.9800 . ?
C26 H26C 0.9800 . ?
C27 H27A 0.9800 . ?
C27 H27B 0.9800 . ?
C27 H27C 0.9800 . ?
C28 H28A 0.9800 . ?
C28 H28B 0.9800 . ?
C28 H28C 0.9800 . ?

loop_
_geom_hbond_atom_site_label_D
_geom_hbond_atom_site_label_H
_geom_hbond_atom_site_label_A
_geom_hbond_distance_DH
_geom_hbond_distance_HA
_geom_hbond_distance_DA
_geom_hbond_angle_DHA
_geom_hbond_site_symmetry_A
O2 H2 O7 0.96(4) 1.95(4) 2.844(3) 154(3) 4_566
N1 H1 O4 0.90(4) 2.11(3) 2.606(3) 114(3) .
N1 H1 O6 0.90(4) 2.51(4) 3.073(3) 122(3) 4_466
N2 H2A O10 0.93(4) 2.05(4) 2.977(3) 173(3) 4_456
N2 H2B O8 0.89(4) 2.25(4) 2.974(3) 138(3) 4_556

loop_
_geom_torsion_atom_site_label_1
_geom_torsion_atom_site_label_2
_geom_torsion_atom_site_label_3
_geom_torsion_atom_site_label_4
_geom_torsion
_geom_torsion_site_symmetry_1
_geom_torsion_site_symmetry_2
_geom_torsion_site_symmetry_3
_geom_torsion_site_symmetry_4
_geom_torsion_publ_flag
C22 C1 C2 C3 6.2(5) . . . . ?
C21 C1 C2 C3 -169.9(3) . . . . ?
C1 C2 C3 C23 -115.2(3) . . . . ?
C1 C2 C3 C4 120.1(3) . . . . ?
C2 C3 C4 O2 52.2(3) . . . . ?
C23 C3 C4 O2 -70.8(3) . . . . ?
C2 C3 C4 C5 177.1(2) . . . . ?
C23 C3 C4 C5 54.0(3) . . . . ?
C24 O3 C5 C6 75.3(3) . . . . ?
C24 O3 C5 C4 -159.8(2) . . . . ?
O2 C4 C5 O3 -177.1(2) . . . . ?
C3 C4 C5 O3 56.5(3) . . . . ?
O2 C4 C5 C6 -51.8(3) . . . . ?
C3 C4 C5 C6 -178.2(2) . . . . ?
O3 C5 C6 C7 59.2(3) . . . . ?
C4 C5 C6 C7 -61.7(3) . . . . ?
C5 C6 C7 C25 -83.7(3) . . . . ?
C5 C6 C7 C8 154.7(2) . . . . ?
C25 C7 C8 C9 178.3(2) . . . . ?
C6 C7 C8 C9 -57.5(3) . . . . ?
C14 O1 C9 C10 110.9(3) . . . . ?
C14 O1 C9 C8 -114.9(3) . . . . ?
C7 C8 C9 O1 177.5(2) . . . . ?
C7 C8 C9 C14 111.2(3) . . . . ?
C7 C8 C9 C10 -52.8(3) . . . . ?
O1 C9 C10 O4 122.2(3) . . . . ?
C14 C9 C10 O4 -174.9(3) . . . . ?
C8 C9 C10 O4 -10.0(4) . . . . ?
O1 C9 C10 C11 -53.9(3) . . . . ?
C14 C9 C10 C11 9.0(4) . . . . ?
C8 C9 C10 C11 173.9(2) . . . . ?
C15 N1 C11 C12 5.6(5) . . . . ?
C15 N1 C11 C10 -177.0(3) . . . . ?
O4 C10 C11 C12 172.9(3) . . . . ?
C9 C10 C11 C12 -10.9(4) . . . . ?
O4 C10 C11 N1 -4.7(4) . . . . ?
C9 C10 C11 N1 171.5(2) . . . . ?
N1 C11 C12 C13 177.6(3) . . . . ?
C10 C11 C12 C13 0.3(4) . . . . ?
C11 C12 C13 O6 -169.2(3) . . . . ?
C11 C12 C13 C14 11.1(4) . . . . ?
C26 O5 C14 O1 59.0(3) . . . . ?
C26 O5 C14 C9 128.7(3) . . . . ?
C26 O5 C14 C13 -76.0(3) . . . . ?
C9 O1 C14 O5 108.8(3) . . . . ?
C9 O1 C14 C13 -113.7(2) . . . . ?
O1 C9 C14 O5 -107.5(3) . . . . ?
C10 C9 C14 O5 156.5(2) . . . . ?
C8 C9 C14 O5 -7.6(4) . . . . ?
C10 C9 C14 O1 -96.0(3) . . . . ?
C8 C9 C14 O1 99.9(3) . . . . ?
O1 C9 C14 C13 98.1(3) . . . . ?
C10 C9 C14 C13 2.1(4) . . . . ?
C8 C9 C14 C13 -162.0(3) . . . . ?
O6 C13 C14 O5 13.2(4) . . . . ?
C12 C13 C14 O5 -167.1(2) . . . . ?
O6 C13 C14 O1 -124.8(3) . . . . ?
C12 C13 C14 O1 54.9(3) . . . . ?
O6 C13 C14 C9 168.1(3) . . . . ?
C12 C13 C14 C9 -12.2(4) . . . . ?
C11 N1 C15 O7 15.1(5) . . . . ?
C11 N1 C15 C16 -165.9(3) . . . . ?
O7 C15 C16 C17 -155.2(3) . . . . ?
N1 C15 C16 C17 25.9(4) . . . . ?
O7 C15 C16 C27 19.5(4) . . . . ?
N1 C15 C16 C27 -159.4(3) . . . . ?
C15 C16 C17 C18 179.5(3) . . . . ?
C27 C16 C17 C18 5.3(6) . . . . ?
C16 C17 C18 C19 -178.9(3) . . . . ?
C17 C18 C19 C20 -0.3(5) . . . . ?
C28 O8 C20 C19 75.8(3) . . . . ?
C28 O8 C20 C21 -159.8(2) . . . . ?
C18 C19 C20 O8 -115.5(3) . . . . ?
C18 C19 C20 C21 123.4(3) . . . . ?
C29 O9 C21 C1 91.6(3) . . . . ?
C29 O9 C21 C20 -148.1(2) . . . . ?
C2 C1 C21 O9 -168.9(2) . . . . ?
C22 C1 C21 O9 14.6(3) . . . . ?
C2 C1 C21 C20 73.9(3) . . . . ?
C22 C1 C21 C20 -102.6(3) . . . . ?
O8 C20 C21 O9 -57.4(2) . . . . ?
C19 C20 C21 O9 65.4(3) . . . . ?
O8 C20 C21 C1 65.1(2) . . . . ?
C19 C20 C21 C1 -172.1(2) . . . . ?
C21 O9 C29 O10 -4.9(4) . . . . ?
C21 O9 C29 N2 175.6(2) . . . . ?
